data_2019249
loop_
_publ_author_name
'Wang, Peng'
'Zhao, Ying'
'Chen, Yong'
'Kou, Xiao-Yan'

_publ_section_title
;
 A novel one-dimensional tubular cadmium(II) coordination polymer based on
 5-(carboxylatomethoxy)benzene-1,3-dicarboxylate containing
 4-aminopyridinium ions
;
_journal_coeditor_code MX3108
_journal_issue 11
_journal_name_full 'Acta Crystallographica Section C'
_journal_page_first 1340
_journal_page_last 1343
_journal_paper_doi 10.1107/S0108270113026292
_journal_volume 69
_journal_year 2013
_chemical_formula_iupac '(C5 H7 N2) [Cd (C10 H5 O7) (H2 O)2], 2H2 O'
_chemical_formula_moiety 'C5 H7 N2 +, C10 H9 Cd1 O9 -, 2(H2 O)'
_chemical_formula_sum 'C15 H20 Cd N2 O11'
_chemical_formula_weight 516.74
_chemical_name_systematic
;
Poly[4-aminopyridinium
[diaqua[\m~3~-5-(carboxylatomethoxy)benzene-1,3-dicarboxylato]cadmium(II)]
dihydrate]
;
_space_group_IT_number 14
_symmetry_cell_setting monoclinic
_symmetry_space_group_name_Hall '-P 2ybc'
_symmetry_space_group_name_H-M 'P 1 21/c 1'
_atom_sites_solution_hydrogens geom
_atom_sites_solution_primary direct
_atom_sites_solution_secondary difmap
_audit_creation_method SHELXL-97
_cell_angle_alpha 90.00
_cell_angle_beta 124.061(5)
_cell_angle_gamma 90.00
_cell_formula_units_Z 4
_cell_length_a 7.6330(9)
_cell_length_b 22.831(3)
_cell_length_c 12.5639(12)
_cell_measurement_reflns_used 5042
_cell_measurement_temperature 293(2)
_cell_measurement_theta_max 28.19
_cell_measurement_theta_min 2.15
_cell_volume 1813.9(4)
_computing_cell_refinement 'SMART (Bruker 2003)'
_computing_data_collection 'SMART (Bruker 2003)'
_computing_data_reduction 'SAINT (Bruker 2003)'
_computing_molecular_graphics 'SHELXTL (Sheldrick, 2008) and DIAMOND (Brandenburg, 1999)'
_computing_publication_material 'SHELXTL (Sheldrick, 2008)'
_computing_structure_refinement 'SHELXL97 (Sheldrick, 2008)'
_computing_structure_solution 'SHELXS97 (Sheldrick, 2008)'
_diffrn_ambient_temperature 293(2)
_diffrn_measured_fraction_theta_full 0.998
_diffrn_measured_fraction_theta_max 0.998
_diffrn_measurement_device_type 'Bruker SMART CCD area-detector'
_diffrn_measurement_method 'phi and omega scans'
_diffrn_radiation_monochromator graphite
_diffrn_radiation_source 'fine-focus sealed tube'
_diffrn_radiation_type MoK\a
_diffrn_radiation_wavelength 0.71073
_diffrn_reflns_av_R_equivalents 0.0252
_diffrn_reflns_av_sigmaI/netI 0.0303
_diffrn_reflns_limit_h_max 9
_diffrn_reflns_limit_h_min -9
_diffrn_reflns_limit_k_max 20
_diffrn_reflns_limit_k_min -27
_diffrn_reflns_limit_l_max 15
_diffrn_reflns_limit_l_min -15
_diffrn_reflns_number 9391
_diffrn_reflns_theta_full 25.50
_diffrn_reflns_theta_max 25.50
_diffrn_reflns_theta_min 1.78
_exptl_absorpt_coefficient_mu 1.271
_exptl_absorpt_correction_T_max 0.938
_exptl_absorpt_correction_T_min 0.748
_exptl_absorpt_correction_type multi-scan
_exptl_absorpt_process_details '(SADABS; Bruker 2003)'
_exptl_crystal_colour colorless
_exptl_crystal_density_diffrn 1.892
_exptl_crystal_density_method 'not measured'
_exptl_crystal_description plan
_exptl_crystal_F_000 1040
_exptl_crystal_size_max 0.32
_exptl_crystal_size_mid 0.19
_exptl_crystal_size_min 0.05
_refine_diff_density_max 0.414
_refine_diff_density_min -0.375
_refine_ls_extinction_method none
_refine_ls_goodness_of_fit_ref 1.059
_refine_ls_hydrogen_treatment mixed
_refine_ls_matrix_type full
_refine_ls_number_parameters 262
_refine_ls_number_reflns 3378
_refine_ls_number_restraints 0
_refine_ls_restrained_S_all 1.059
_refine_ls_R_factor_all 0.0299
_refine_ls_R_factor_gt 0.0268
_refine_ls_shift/su_max 0.001
_refine_ls_shift/su_mean 0.000
_refine_ls_structure_factor_coef Fsqd
_refine_ls_weighting_details 'calc w=1/[\s^2^(Fo^2^)+(0.0205P)^2^+1.7606P] where P=(Fo^2^+2Fc^2^)/3'
_refine_ls_weighting_scheme calc
_refine_ls_wR_factor_gt 0.0592
_refine_ls_wR_factor_ref 0.0605
_reflns_number_gt 3111
_reflns_number_total 3378
_reflns_threshold_expression I>2sigma(I)
_cod_data_source_file mx3108.cif
_cod_data_source_block I
_cod_original_sg_symbol_H-M 'P 21/c'
_cod_database_code 2019249

loop_
_symmetry_equiv_pos_as_xyz
'x, y, z'
'-x, y+1/2, -z+1/2'
'-x, -y, -z'
'x, -y-1/2, z-1/2'

loop_
_atom_site_type_symbol
_atom_site_label
_atom_site_fract_x
_atom_site_fract_y
_atom_site_fract_z
_atom_site_U_iso_or_equiv
_atom_site_adp_type
_atom_site_calc_flag
_atom_site_refinement_flags
_atom_site_occupancy
_atom_site_symmetry_multiplicity
Cd Cd1 0.36956(3) 0.843899(8) -0.193156(17) 0.02262(7) Uani d . 1 1
O O1 0.6153(3) 0.91537(8) -0.05618(16) 0.0292(4) Uani d . 1 1
O O2 0.6185(3) 0.83260(8) 0.03349(18) 0.0296(4) Uani d . 1 1
O O3 0.8671(3) 1.12550(10) 0.07663(19) 0.0405(5) Uani d . 1 1
O O4 0.9262(3) 1.10200(9) 0.26378(18) 0.0336(5) Uani d . 1 1
O O5 1.2531(3) 1.02772(8) 0.31654(17) 0.0274(4) Uani d . 1 1
O O6 1.2991(3) 0.87236(9) 0.61330(17) 0.0328(5) Uani d . 1 1
O O7 1.2302(4) 0.79265(9) 0.49319(19) 0.0387(5) Uani d . 1 1
O O8 0.6288(3) 0.78678(10) -0.1825(2) 0.0403(5) Uani d . 1 1
H H8A 0.7471 0.7896 -0.1106 0.060 Uiso d R 1 1
H H8B 0.6503 0.7850 -0.2412 0.060 Uiso d R 1 1
O O9 0.1932(3) 0.75911(9) -0.21459(19) 0.0366(5) Uani d . 1 1
H H9A 0.2130 0.7416 -0.1493 0.055 Uiso d R 1 1
H H9B 0.1661 0.7351 -0.2721 0.055 Uiso d R 1 1
C C1 0.6947(4) 0.88223(12) 0.0408(2) 0.0244(6) Uani d . 1 1
C C2 0.8871(4) 0.90230(11) 0.1675(2) 0.0212(5) Uani d . 1 1
C C3 0.9758(4) 0.95718(12) 0.1765(2) 0.0234(6) Uani d . 1 1
H H3 0.9183 0.9813 0.1048 0.028 Uiso calc R 1 1
C C4 1.1515(4) 0.97514(11) 0.2944(2) 0.0221(5) Uani d . 1 1
C C5 1.2365(4) 0.93926(11) 0.4014(2) 0.0225(6) Uani d . 1 1
H H5 1.3537 0.9516 0.4800 0.027 Uiso calc R 1 1
C C6 1.1471(4) 0.88507(11) 0.3917(2) 0.0216(5) Uani d . 1 1
C C7 0.9732(4) 0.86674(12) 0.2740(2) 0.0224(5) Uani d . 1 1
H H7 0.9142 0.8301 0.2670 0.027 Uiso calc R 1 1
C C8 1.1710(4) 1.06869(12) 0.2145(3) 0.0273(6) Uani d . 1 1
H H8C 1.1399 1.0482 0.1381 0.033 Uiso calc R 1 1
H H8D 1.2799 1.0974 0.2363 0.033 Uiso calc R 1 1
C C9 0.9724(4) 1.10101(12) 0.1824(3) 0.0262(6) Uani d . 1 1
C C10 1.2332(4) 0.84705(12) 0.5091(2) 0.0252(6) Uani d . 1 1
N N1 0.4150(4) 0.96019(12) 0.1140(2) 0.0447(7) Uani d D 1 1
H H1A 0.4385 0.9961 0.1047 0.067 Uiso d RD 1 1
H H1B 0.3335 0.9360 0.0536 0.067 Uiso d RD 1 1
N N2 0.7573(4) 0.88886(13) 0.4708(2) 0.0446(7) Uani d . 1 1
H H2N 0.8302 0.8740 0.5472 0.067 Uiso d R 1 1
C C11 0.5282(5) 0.93762(13) 0.2305(3) 0.0311(6) Uani d . 1 1
C C12 0.6807(5) 0.97066(14) 0.3373(3) 0.0366(7) Uani d . 1 1
H H12 0.7048 1.0097 0.3280 0.044 Uiso calc R 1 1
C C13 0.7910(5) 0.94477(15) 0.4533(3) 0.0424(8) Uani d . 1 1
H H13 0.8942 0.9663 0.5239 0.051 Uiso calc R 1 1
C C14 0.6161(5) 0.85641(15) 0.3724(3) 0.0428(8) Uani d . 1 1
H H14 0.5953 0.8177 0.3861 0.051 Uiso calc R 1 1
C C15 0.5020(5) 0.87861(14) 0.2528(3) 0.0360(7) Uani d . 1 1
H H15 0.4052 0.8550 0.1843 0.043 Uiso calc R 1 1
O O10 0.0458(3) 0.79050(10) 0.0480(2) 0.0421(5) Uani d . 1 1
H H10A 0.1123 0.7646 0.0348 0.063 Uiso d R 1 1
H H10B 0.0621 0.8229 0.0205 0.063 Uiso d R 1 1
O O11 0.7362(4) 0.71619(10) 0.1371(2) 0.0498(6) Uani d . 1 1
H H11A 0.6708 0.7476 0.0991 0.075 Uiso d R 1 1
H H11B 0.8681 0.7224 0.1752 0.075 Uiso d R 1 1

loop_
_atom_site_aniso_label
_atom_site_aniso_U_11
_atom_site_aniso_U_22
_atom_site_aniso_U_33
_atom_site_aniso_U_12
_atom_site_aniso_U_13
_atom_site_aniso_U_23
Cd1 0.02148(12) 0.02322(12) 0.01727(11) -0.00099(8) 0.00724(9) 0.00012(7)
O1 0.0292(10) 0.0305(11) 0.0171(9) -0.0027(8) 0.0062(8) 0.0007(8)
O2 0.0276(10) 0.0268(11) 0.0243(10) -0.0067(8) 0.0084(9) -0.0023(8)
O3 0.0415(13) 0.0406(13) 0.0268(11) 0.0063(10) 0.0115(10) 0.0115(10)
O4 0.0294(11) 0.0429(12) 0.0273(10) 0.0079(9) 0.0152(9) 0.0025(9)
O5 0.0253(10) 0.0216(10) 0.0263(10) -0.0011(8) 0.0089(8) 0.0033(8)
O6 0.0411(12) 0.0370(12) 0.0162(9) 0.0040(9) 0.0135(9) 0.0029(8)
O7 0.0549(14) 0.0259(11) 0.0290(11) -0.0007(10) 0.0196(10) 0.0035(9)
O8 0.0390(12) 0.0486(13) 0.0333(11) 0.0118(10) 0.0202(10) 0.0030(10)
O9 0.0499(13) 0.0287(11) 0.0337(11) -0.0127(10) 0.0249(10) -0.0066(9)
C1 0.0190(13) 0.0329(16) 0.0187(13) 0.0005(11) 0.0090(11) -0.0035(11)
C2 0.0187(13) 0.0250(14) 0.0177(12) 0.0027(11) 0.0089(11) -0.0012(10)
C3 0.0240(13) 0.0258(14) 0.0191(12) 0.0040(11) 0.0112(11) 0.0040(11)
C4 0.0198(13) 0.0214(13) 0.0259(13) 0.0011(10) 0.0133(11) -0.0011(11)
C5 0.0195(13) 0.0251(14) 0.0169(12) 0.0020(10) 0.0065(11) -0.0029(10)
C6 0.0231(13) 0.0228(13) 0.0192(12) 0.0050(11) 0.0121(11) 0.0016(10)
C7 0.0236(13) 0.0213(13) 0.0216(13) -0.0002(11) 0.0121(11) -0.0029(11)
C8 0.0295(15) 0.0245(14) 0.0312(14) -0.0007(12) 0.0189(13) 0.0035(12)
C9 0.0272(14) 0.0206(13) 0.0256(14) -0.0045(11) 0.0115(12) -0.0019(11)
C10 0.0232(14) 0.0291(16) 0.0226(14) 0.0009(11) 0.0124(12) 0.0027(12)
N1 0.0489(17) 0.0364(15) 0.0333(14) 0.0016(13) 0.0135(13) 0.0012(12)
N2 0.0473(17) 0.0564(19) 0.0258(13) 0.0177(14) 0.0178(13) 0.0093(13)
C11 0.0292(15) 0.0347(17) 0.0291(15) 0.0065(12) 0.0162(13) -0.0009(13)
C12 0.0363(17) 0.0348(17) 0.0365(16) 0.0003(14) 0.0191(14) -0.0080(14)
C13 0.0385(18) 0.050(2) 0.0310(16) 0.0052(15) 0.0148(14) -0.0128(15)
C14 0.046(2) 0.0399(19) 0.0452(19) 0.0077(15) 0.0273(17) 0.0068(15)
C15 0.0327(17) 0.0334(17) 0.0341(16) -0.0027(13) 0.0139(14) -0.0030(13)
O10 0.0505(14) 0.0364(12) 0.0462(13) 0.0055(10) 0.0313(12) 0.0046(10)
O11 0.0507(14) 0.0451(14) 0.0489(14) -0.0029(11) 0.0251(12) 0.0042(11)

loop_
_atom_type_symbol
_atom_type_description
_atom_type_scat_dispersion_real
_atom_type_scat_dispersion_imag
_atom_type_scat_source
C C 0.0033 0.0016 'International Tables Vol C Tables 4.2.6.8 and 6.1.1.4'
H H 0.0000 0.0000 'International Tables Vol C Tables 4.2.6.8 and 6.1.1.4'
Cd Cd -0.8075 1.2024 'International Tables Vol C Tables 4.2.6.8 and 6.1.1.4'
N N 0.0061 0.0033 'International Tables Vol C Tables 4.2.6.8 and 6.1.1.4'
O O 0.0106 0.0060 'International Tables Vol C Tables 4.2.6.8 and 6.1.1.4'

loop_
_geom_angle_atom_site_label_1
_geom_angle_atom_site_label_2
_geom_angle_atom_site_label_3
_geom_angle_site_symmetry_1
_geom_angle_site_symmetry_3
_geom_angle
_geom_angle_publ_flag
O6 Cd1 O4 1_454 3_675 80.72(7) y
O6 Cd1 O9 1_454 . 110.21(7) y
O4 Cd1 O9 3_675 . 91.35(8) y
O6 Cd1 O8 1_454 . 84.54(7) y
O4 Cd1 O8 3_675 . 163.86(7) y
O9 Cd1 O8 . . 87.57(8) y
O6 Cd1 O1 1_454 . 101.45(7) y
O4 Cd1 O1 3_675 . 96.86(7) y
O9 Cd1 O1 . . 148.19(7) y
O8 Cd1 O1 . . 92.47(7) y
O6 Cd1 O2 1_454 . 149.20(7) y
O4 Cd1 O2 3_675 . 118.44(7) y
O9 Cd1 O2 . . 94.11(7) y
O8 Cd1 O2 . . 77.70(7) y
O1 Cd1 O2 . . 55.07(6) y
O6 Cd1 C1 1_454 . 126.21(8) ?
O4 Cd1 C1 3_675 . 110.66(8) ?
O9 Cd1 C1 . . 121.37(8) ?
O8 Cd1 C1 . . 83.43(8) ?
O1 Cd1 C1 . . 27.67(7) ?
O2 Cd1 C1 . . 27.44(7) ?
C1 O1 Cd1 . . 92.61(16) ?
C1 O2 Cd1 . . 90.95(15) ?
C9 O4 Cd1 . 3_675 111.27(17) ?
C4 O5 C8 . . 118.8(2) ?
C10 O6 Cd1 . 1_656 134.75(18) ?
Cd1 O8 H8A . . 112.5 ?
Cd1 O8 H8B . . 123.9 ?
H8A O8 H8B . . 108.9 ?
Cd1 O9 H9A . . 120.8 ?
Cd1 O9 H9B . . 120.1 ?
H9A O9 H9B . . 110.6 ?
O2 C1 O1 . . 121.2(2) ?
O2 C1 C2 . . 119.3(2) ?
O1 C1 C2 . . 119.5(2) ?
O2 C1 Cd1 . . 61.62(13) ?
O1 C1 Cd1 . . 59.73(13) ?
C2 C1 Cd1 . . 175.40(18) ?
C7 C2 C3 . . 120.2(2) ?
C7 C2 C1 . . 119.9(2) ?
C3 C2 C1 . . 119.9(2) ?
C4 C3 C2 . . 119.0(2) ?
C4 C3 H3 . . 120.5 ?
C2 C3 H3 . . 120.5 ?
O5 C4 C5 . . 114.6(2) ?
O5 C4 C3 . . 124.9(2) ?
C5 C4 C3 . . 120.5(2) ?
C6 C5 C4 . . 120.2(2) ?
C6 C5 H5 . . 119.9 ?
C4 C5 H5 . . 119.9 ?
C5 C6 C7 . . 119.6(2) ?
C5 C6 C10 . . 120.3(2) ?
C7 C6 C10 . . 120.1(2) ?
C2 C7 C6 . . 120.6(2) ?
C2 C7 H7 . . 119.7 ?
C6 C7 H7 . . 119.7 ?
O5 C8 C9 . . 115.5(2) ?
O5 C8 H8C . . 108.4 ?
C9 C8 H8C . . 108.4 ?
O5 C8 H8D . . 108.4 ?
C9 C8 H8D . . 108.4 ?
H8C C8 H8D . . 107.5 ?
O3 C9 O4 . . 123.9(3) ?
O3 C9 C8 . . 117.1(2) ?
O4 C9 C8 . . 119.0(2) ?
O6 C10 O7 . . 125.7(2) ?
O6 C10 C6 . . 117.2(2) ?
O7 C10 C6 . . 117.0(2) ?
C11 N1 H1A . . 117.8 ?
C11 N1 H1B . . 115.4 ?
H1A N1 H1B . . 126.5 ?
C14 N2 C13 . . 120.7(3) ?
C14 N2 H2N . . 119.9 ?
C13 N2 H2N . . 119.4 ?
N1 C11 C12 . . 121.9(3) ?
N1 C11 C15 . . 121.0(3) ?
C12 C11 C15 . . 117.1(3) ?
C13 C12 C11 . . 118.7(3) ?
C13 C12 H12 . . 120.7 ?
C11 C12 H12 . . 120.7 ?
N2 C13 C12 . . 122.2(3) ?
N2 C13 H13 . . 118.9 ?
C12 C13 H13 . . 118.9 ?
N2 C14 C15 . . 120.8(3) ?
N2 C14 H14 . . 119.6 ?
C15 C14 H14 . . 119.6 ?
C14 C15 C11 . . 120.4(3) ?
C14 C15 H15 . . 119.8 ?
C11 C15 H15 . . 119.8 ?
H10A O10 H10B . . 106.5 ?
H11A O11 H11B . . 108.2 ?

loop_
_geom_bond_atom_site_label_1
_geom_bond_atom_site_label_2
_geom_bond_site_symmetry_2
_geom_bond_distance
_geom_bond_publ_flag
Cd1 O6 1_454 2.2716(18) y
Cd1 O4 3_675 2.273(2) y
Cd1 O9 . 2.2859(19) y
Cd1 O8 . 2.311(2) y
Cd1 O1 . 2.3509(18) y
Cd1 O2 . 2.3927(19) y
Cd1 C1 . 2.719(3) ?
O1 C1 . 1.264(3) ?
O2 C1 . 1.253(3) ?
O3 C9 . 1.236(3) ?
O4 C9 . 1.255(3) ?
O4 Cd1 3_675 2.2729(19) ?
O5 C4 . 1.370(3) ?
O5 C8 . 1.418(3) ?
O6 C10 . 1.251(3) ?
O6 Cd1 1_656 2.2715(18) ?
O7 C10 . 1.256(3) ?
O8 H8A . 0.8502 ?
O8 H8B . 0.8407 ?
O9 H9A . 0.8461 ?
O9 H9B . 0.8362 ?
C1 C2 . 1.511(3) ?
C2 C7 . 1.377(4) ?
C2 C3 . 1.398(4) ?
C3 C4 . 1.391(4) ?
C3 H3 . 0.9300 ?
C4 C5 . 1.387(4) ?
C5 C6 . 1.385(4) ?
C5 H5 . 0.9300 ?
C6 C7 . 1.388(4) ?
C6 C10 . 1.508(4) ?
C7 H7 . 0.9300 ?
C8 C9 . 1.523(4) ?
C8 H8C . 0.9700 ?
C8 H8D . 0.9700 ?
N1 C11 . 1.319(4) ?
N1 H1A . 0.8606 ?
N1 H1B . 0.8589 ?
N2 C14 . 1.322(4) ?
N2 C13 . 1.344(4) ?
N2 H2N . 0.8648 ?
C11 C12 . 1.405(4) ?
C11 C15 . 1.413(4) ?
C12 C13 . 1.345(4) ?
C12 H12 . 0.9300 ?
C13 H13 . 0.9300 ?
C14 C15 . 1.345(4) ?
C14 H14 . 0.9300 ?
C15 H15 . 0.9300 ?
O10 H10A . 0.8528 ?
O10 H10B . 0.8548 ?
O11 H11A . 0.8506 ?
O11 H11B . 0.8505 ?

loop_
_geom_hbond_atom_site_label_D
_geom_hbond_atom_site_label_H
_geom_hbond_atom_site_label_A
_geom_hbond_site_symmetry_A
_geom_hbond_distance_DH
_geom_hbond_distance_HA
_geom_hbond_distance_DA
_geom_hbond_angle_DHA
O8 H8A O10 1_655 0.85 2.02 2.863(3) 171.8
O8 H8B O11 4_575 0.84 1.97 2.809(3) 173.1
O9 H9A O7 4_475 0.85 1.89 2.732(3) 173.5
O9 H9B O10 4_575 0.84 1.99 2.773(3) 155.1
N2 H2N O4 3_776 0.86 2.11 2.824(3) 139.6
N2 H2N O11 4_576 0.86 2.63 3.243(4) 128.5
O10 H10A O7 4_475 0.85 1.82 2.673(3) 174.6
O10 H10B O3 3_675 0.85 1.98 2.781(3) 156.5
O11 H11B O9 4_676 0.85 2.10 2.946(3) 174.1
O11 H11A O2 . 0.85 2.06 2.873(3) 160.1
N1 H1A O1 3_675 0.86 2.09 2.910(3) 160.2
N1 H1B O3 3_675 0.86 2.05 2.902(3) 173.8

loop_
_geom_torsion_atom_site_label_1
_geom_torsion_atom_site_label_2
_geom_torsion_atom_site_label_3
_geom_torsion_atom_site_label_4
_geom_torsion_site_symmetry_1
_geom_torsion
O6 Cd1 O1 C1 1_454 -155.73(16)
O4 Cd1 O1 C1 3_675 122.39(16)
O9 Cd1 O1 C1 . 18.6(2)
O8 Cd1 O1 C1 . -70.81(16)
O2 Cd1 O1 C1 . 2.32(15)
O6 Cd1 O2 C1 1_454 43.3(2)
O4 Cd1 O2 C1 3_675 -80.06(17)
O9 Cd1 O2 C1 . -173.83(16)
O8 Cd1 O2 C1 . 99.56(17)
O1 Cd1 O2 C1 . -2.33(15)
Cd1 O2 C1 O1 . 4.2(3)
Cd1 O2 C1 C2 . -174.8(2)
Cd1 O1 C1 O2 . -4.2(3)
Cd1 O1 C1 C2 . 174.8(2)
O6 Cd1 C1 O2 1_454 -154.17(14)
O4 Cd1 C1 O2 3_675 112.24(16)
O9 Cd1 C1 O2 . 7.21(19)
O8 Cd1 C1 O2 . -75.89(16)
O1 Cd1 C1 O2 . 175.9(3)
O6 Cd1 C1 O1 1_454 29.95(19)
O4 Cd1 C1 O1 3_675 -63.64(17)
O9 Cd1 C1 O1 . -168.67(14)
O8 Cd1 C1 O1 . 108.23(16)
O2 Cd1 C1 O1 . -175.9(3)
O6 Cd1 C1 C2 1_454 -52(2)
O4 Cd1 C1 C2 3_675 -145(2)
O9 Cd1 C1 C2 . 110(2)
O8 Cd1 C1 C2 . 27(2)
O1 Cd1 C1 C2 . -82(2)
O2 Cd1 C1 C2 . 102(2)
O2 C1 C2 C7 . -1.7(4)
O1 C1 C2 C7 . 179.3(2)
Cd1 C1 C2 C7 . -102(2)
O2 C1 C2 C3 . 179.0(2)
O1 C1 C2 C3 . -0.1(4)
Cd1 C1 C2 C3 . 79(2)
C7 C2 C3 C4 . -0.1(4)
C1 C2 C3 C4 . 179.2(2)
C8 O5 C4 C5 . -176.7(2)
C8 O5 C4 C3 . 2.8(4)
C2 C3 C4 O5 . -179.8(2)
C2 C3 C4 C5 . -0.3(4)
O5 C4 C5 C6 . 179.6(2)
C3 C4 C5 C6 . 0.1(4)
C4 C5 C6 C7 . 0.5(4)
C4 C5 C6 C10 . -177.4(2)
C3 C2 C7 C6 . 0.7(4)
C1 C2 C7 C6 . -178.6(2)
C5 C6 C7 C2 . -1.0(4)
C10 C6 C7 C2 . 176.9(2)
C4 O5 C8 C9 . 75.2(3)
Cd1 O4 C9 O3 3_675 -1.3(3)
Cd1 O4 C9 C8 3_675 177.78(18)
O5 C8 C9 O3 . -162.5(2)
O5 C8 C9 O4 . 18.4(4)
Cd1 O6 C10 O7 1_656 -16.9(5)
Cd1 O6 C10 C6 1_656 162.28(18)
C5 C6 C10 O6 . 35.5(4)
C7 C6 C10 O6 . -142.4(3)
C5 C6 C10 O7 . -145.3(3)
C7 C6 C10 O7 . 36.8(4)
N1 C11 C12 C13 . -179.7(3)
C15 C11 C12 C13 . -0.3(4)
C14 N2 C13 C12 . 1.9(5)
C11 C12 C13 N2 . -1.4(5)
C13 N2 C14 C15 . -0.4(5)
N2 C14 C15 C11 . -1.3(5)
N1 C11 C15 C14 . -179.0(3)
C12 C11 C15 C14 . 1.6(5)
